data_8100046
loop_
_publ_author_name
'Yang, Hai-Lang'
'Yang, Song'
'Qiu, Xiao-Yang'
'Shao, Si-Chang'
'Ma, Ji-Long'
'Sun, Lin'
'Zhu, Hai-Liang'

_publ_section_title
;
Crystal structure of bis(2-aminopyrimidine)silver(I) hexafluoroarsenate 
bis(2-aminopyrimidine) solvate, [Ag(C~4~H~5~N~3~)~2~]AsF~6~ &#x00B7; 
2C~4~H~5~N~3~
;
_journal_issue 2
_journal_name_full 'Zeitschrift f\"ur Kristallographie - New Crystal Structures'
_journal_page_first 157
_journal_page_last 158
_journal_volume 219
_journal_year 2004
_chemical_formula_moiety 'C8 H10 Ag N6, 2(C4 H5 N3), As F6'
_chemical_formula_sum 'C16 H20 Ag As F6 N12'
_chemical_formula_weight 677.23
_space_group_IT_number 2
_symmetry_cell_setting triclinic
_symmetry_space_group_name_Hall '-P 1'
_symmetry_space_group_name_H-M 'P -1'
_cell_angle_alpha 68.95(3)
_cell_angle_beta 76.49(3)
_cell_angle_gamma 81.90(3)
_cell_formula_units_Z 1
_cell_length_a 7.004(1)
_cell_length_b 8.696(2)
_cell_length_c 11.006(2)
_cell_measurement_temperature 293(2)
_cell_volume 607.1(2)
_diffrn_ambient_temperature 293(2)
_exptl_crystal_density_diffrn 1.852
_cod_original_formula_sum 'C16 H20 Ag1 As1 F6 N12'
_cod_database_code 8100046

loop_
_symmetry_equiv_pos_as_xyz
'x, y, z'
'-x, -y, -z'

loop_
_atom_site_label
_atom_site_type_symbol
_atom_site_fract_x
_atom_site_fract_y
_atom_site_fract_z
_atom_site_U_iso_or_equiv
_atom_site_adp_type
_atom_site_occupancy
_atom_site_symmetry_multiplicity
_atom_site_Wyckoff_symbol
_atom_site_calc_flag
_atom_site_refinement_flags
_atom_site_disorder_assembly
_atom_site_disorder_group
Ag1 Ag 0.0000 0.0000 0.0000 0.0566(2) Uani 1 1 a d S . .
N1 N 0.1230(5) -0.2352(3) 0.0996(3) 0.0446(8) Uani 1 2 i d . . .
N2 N 0.2463(5) -0.5107(4) 0.1148(3) 0.0499(9) Uani 1 2 i d . . .
N3 N 0.1792(6) -0.3261(4) -0.0812(3) 0.0600(10) Uani 1 2 i d . . .
H3B H 0.1371 -0.2255 -0.1309 0.080 Uiso 1 2 i d R . .
H3C H 0.2186 -0.4060 -0.1173 0.080 Uiso 1 2 i d R . .
C4 C 0.1293(6) -0.2735(5) 0.2282(4) 0.0526(10) Uani 1 2 i d . . .
H4A H 0.0904 -0.1894 0.2682 0.080 Uiso 1 2 i d R . .
C3 C 0.1884(7) -0.4261(5) 0.3041(4) 0.0558(11) Uani 1 2 i d . . .
H3A H 0.1893 -0.4521 0.3964 0.080 Uiso 1 2 i d R . .
C1 C 0.1831(6) -0.3568(4) 0.0463(4) 0.0433(9) Uani 1 2 i d . . .
C2 C 0.2463(7) -0.5411(5) 0.2422(4) 0.0538(11) Uani 1 2 i d . . .
H2A H 0.2895 -0.6499 0.2936 0.080 Uiso 1 2 i d R . .
As1 As 0.0000 0.0000 0.5000 0.0588(2) Uani 1 1 b d S . .
F3 F 0.0840(6) -0.1951(3) 0.5041(3) 0.1043(12) Uani 1 2 i d . . .
F2 F 0.2311(6) 0.0553(5) 0.4754(4) 0.1379(14) Uani 1 2 i d . . .
F1 F 0.0213(7) 0.0598(4) 0.3325(3) 0.1223(15) Uani 1 2 i d . . .
N5 N 0.4259(5) 0.1123(4) 0.8356(3) 0.0480(8) Uani 1 2 i d . . .
N4 N 0.3048(5) 0.3924(4) 0.8098(3) 0.0465(8) Uani 1 2 i d . . .
N6 N 0.3542(6) 0.2058(4) 1.0119(3) 0.0564(9) Uani 1 2 i d . . .
H6B H 0.3106 0.2859 1.0474 0.080 Uiso 1 2 i d R . .
H6C H 0.3915 0.1047 1.0635 0.080 Uiso 1 2 i d R . .
C5 C 0.3635(6) 0.2372(4) 0.8828(4) 0.0421(9) Uani 1 2 i d . . .
C7 C 0.3753(7) 0.2994(6) 0.6249(4) 0.0612(12) Uani 1 2 i d . . .
H7A H 0.3805 0.3208 0.5324 0.080 Uiso 1 2 i d R . .
C6 C 0.4313(7) 0.1450(5) 0.7081(4) 0.0570(11) Uani 1 2 i d . . .
H6A H 0.4757 0.0583 0.6714 0.080 Uiso 1 2 i d R . .
C8 C 0.3126(7) 0.4189(5) 0.6813(4) 0.0534(11) Uani 1 2 i d . . .
H8A H 0.2724 0.5266 0.6263 0.080 Uiso 1 2 i d R . .

loop_
_atom_site_aniso_label
_atom_site_aniso_U_11
_atom_site_aniso_U_22
_atom_site_aniso_U_33
_atom_site_aniso_U_23
_atom_site_aniso_U_13
_atom_site_aniso_U_12
Ag1 0.0684(4) 0.0299(2) 0.0669(4) -0.0167(2) -0.0086(2) 0.00456(19)
N1 0.053(2) 0.0306(16) 0.055(2) -0.0207(16) -0.0120(16) 0.0010(13)
N2 0.064(2) 0.0342(16) 0.057(2) -0.0193(16) -0.0223(18) 0.0078(15)
N3 0.095(3) 0.0366(17) 0.053(2) -0.0199(16) -0.028(2) 0.0153(17)
C4 0.054(3) 0.053(2) 0.063(3) -0.033(2) -0.015(2) 0.0019(19)
C3 0.064(3) 0.057(2) 0.052(3) -0.022(2) -0.023(2) 0.007(2)
C1 0.049(2) 0.0361(19) 0.047(2) -0.0140(17) -0.0142(18) 0.0013(16)
C2 0.066(3) 0.046(2) 0.048(3) -0.011(2) -0.023(2) 0.008(2)
As1 0.0843(5) 0.0443(4) 0.0498(4) -0.0245(3) -0.0071(3) 0.0015(3)
F3 0.165(3) 0.0528(16) 0.091(2) -0.0364(17) -0.015(2) 0.0222(18)
F2 0.101(3) 0.136(3) 0.191(4) -0.074(3) -0.024(3) -0.013(2)
F1 0.227(5) 0.078(2) 0.058(2) -0.0289(17) -0.027(2) 0.016(2)
N5 0.063(2) 0.0367(16) 0.047(2) -0.0193(15) -0.0126(16) 0.0040(14)
N4 0.053(2) 0.0350(16) 0.051(2) -0.0153(15) -0.0119(16) 0.0037(14)
N6 0.085(3) 0.0372(17) 0.047(2) -0.0181(16) -0.0190(18) 0.0171(16)
C5 0.047(2) 0.0348(19) 0.045(2) -0.0139(17) -0.0127(17) 0.0028(16)
C7 0.068(3) 0.072(3) 0.043(3) -0.018(2) -0.014(2) 0.001(2)
C6 0.070(3) 0.052(2) 0.056(3) -0.029(2) -0.016(2) 0.006(2)
C8 0.061(3) 0.049(2) 0.048(3) -0.010(2) -0.018(2) 0.0027(19)

loop_
_geom_bond_atom_site_label_1
_geom_bond_atom_site_label_2
_geom_bond_distance
_geom_bond_site_symmetry_2
_geom_bond_publ_flag
Ag1 N1 2.112(3) 2 ?
Ag1 N1 2.112(3) . ?
N1 C4 1.343(5) . ?
N1 C1 1.358(5) . ?
N2 C2 1.330(5) . ?
N2 C1 1.349(4) . ?
N3 C1 1.337(5) . ?
C4 C3 1.356(6) . ?
C3 C2 1.369(6) . ?
As1 F2 1.687(4) . ?
As1 F2 1.687(4) 2_556 ?
As1 F1 1.702(3) 2_556 ?
As1 F1 1.702(3) . ?
As1 F3 1.704(3) . ?
As1 F3 1.704(3) 2_556 ?
N5 C6 1.320(5) . ?
N5 C5 1.343(5) . ?
N4 C8 1.337(5) . ?
N4 C5 1.362(4) . ?
N6 C5 1.334(4) . ?
C7 C8 1.366(6) . ?
C7 C6 1.390(6) . ?
